data_4347055
loop_
_publ_author_name
'\<Sembera, Filip'
'Plutnar, Jan'
'Higelin, Alexander'
'Janou\<sek, Zbyn\<ek'
'C\'isa\<rov\'a, Ivana'
'Michl, Josef'

_publ_section_title
;
 Metal Complexes with Very Large Dipole Moments: the Anionic Carborane
 Nitriles 12-NC-CB11X11(-) (X = H, F, CH3) as Ligands on Pt(II) and
 Pd(II).
;
_journal_issue 8
_journal_name_full 'Inorganic chemistry'
_journal_page_first 3797
_journal_page_last 3806
_journal_paper_doi 10.1021/acs.inorgchem.5b02678
_journal_volume 55
_journal_year 2016
_chemical_compound_source 'synthesized by the authors'
_chemical_formula_moiety 'C3 H11 B11 N O2, C3 H10 N'
_chemical_formula_sum 'C6 H21 B11 N2 O2'
_chemical_formula_weight 272.16
_space_group_IT_number 9
_space_group_name_Hall 'C -2yc'
_space_group_name_H-M_alt 'C 1 c 1'
_symmetry_cell_setting monoclinic
_symmetry_space_group_name_H-M 'C 1 c 1'
_atom_sites_solution_hydrogens difmap
_atom_sites_solution_primary direct
_atom_sites_solution_secondary difmap
_audit_creation_method SHELXL-97
_cell_angle_alpha 90.00
_cell_angle_beta 121.089(2)
_cell_angle_gamma 90.00
_cell_formula_units_Z 4
_cell_length_a 17.7138(7)
_cell_length_b 10.0954(4)
_cell_length_c 10.2647(4)
_cell_measurement_reflns_used 2913
_cell_measurement_temperature 150(2)
_cell_measurement_theta_max 27.3686
_cell_measurement_theta_min 2.4234
_cell_volume 1571.96(11)
_computing_cell_refinement 'SAINT V8.27B (Bruker AXS Inc., 2012)'
_computing_data_collection 'Bruker Instrument Service v2012.12.0.3'
_computing_data_reduction 'SAINT V8.27B (Bruker AXS Inc., 2012)'
_computing_structure_refinement 'SHELXL-97 (Sheldrick, 1997)'
_computing_structure_solution 'SHELXS-97 (Sheldrick, 1990)'
_diffrn_ambient_temperature 150(2)
_diffrn_measured_fraction_theta_full 1.000
_diffrn_measured_fraction_theta_max 1.000
_diffrn_measurement_device_type 'Bruker APEX-II CCD'
_diffrn_measurement_method '\f and \w scans'
_diffrn_radiation_monochromator graphite
_diffrn_radiation_source 'fine-focus sealed tube'
_diffrn_radiation_type MoK\a
_diffrn_radiation_wavelength 0.71073
_diffrn_reflns_av_R_equivalents 0.0196
_diffrn_reflns_av_sigmaI/netI 0.0319
_diffrn_reflns_limit_h_max 22
_diffrn_reflns_limit_h_min -20
_diffrn_reflns_limit_k_max 13
_diffrn_reflns_limit_k_min -11
_diffrn_reflns_limit_l_max 10
_diffrn_reflns_limit_l_min -13
_diffrn_reflns_number 6040
_diffrn_reflns_theta_full 27.50
_diffrn_reflns_theta_max 27.50
_diffrn_reflns_theta_min 2.42
_diffrn_standards_number 0
_exptl_absorpt_coefficient_mu 0.066
_exptl_absorpt_correction_T_max 0.9867
_exptl_absorpt_correction_T_min 0.9732
_exptl_absorpt_process_details 'SADABS V2012/1 (Bruker AXS Inc.)'
_exptl_crystal_colour colourless-yellow
_exptl_crystal_density_diffrn 1.150
_exptl_crystal_density_method 'not measured'
_exptl_crystal_description prism
_exptl_crystal_F_000 568
_exptl_crystal_size_max 0.41
_exptl_crystal_size_mid 0.29
_exptl_crystal_size_min 0.20
_refine_diff_density_max 0.191
_refine_diff_density_min -0.154
_refine_diff_density_rms 0.036
_refine_ls_abs_structure_details 'Flack H D (1983), Acta Cryst. A39, 876-881'
_refine_ls_abs_structure_Flack 1.3(8)
_refine_ls_extinction_method none
_refine_ls_goodness_of_fit_ref 1.055
_refine_ls_hydrogen_treatment constr
_refine_ls_matrix_type full
_refine_ls_number_parameters 193
_refine_ls_number_reflns 3038
_refine_ls_number_restraints 2
_refine_ls_restrained_S_all 1.055
_refine_ls_R_factor_all 0.0397
_refine_ls_R_factor_gt 0.0365
_refine_ls_shift/su_max 0.000
_refine_ls_shift/su_mean 0.000
_refine_ls_structure_factor_coef Fsqd
_refine_ls_weighting_details 'calc w=1/[\s^2^(Fo^2^)+(0.0613P)^2^+0.1431P] where P=(Fo^2^+2Fc^2^)/3'
_refine_ls_weighting_scheme calc
_refine_ls_wR_factor_gt 0.0936
_refine_ls_wR_factor_ref 0.0959
_reflns_number_gt 2849
_reflns_number_total 3038
_reflns_threshold_expression I>2\s(I)
_cod_data_source_file ic5b02678_si_001.cif
_cod_data_source_block fs_395_plutnar
_cod_original_sg_symbol_H-M 'C c'
_cod_database_code 4347055

loop_
_symmetry_equiv_pos_as_xyz
'x, y, z'
'x, -y, z+1/2'
'x+1/2, y+1/2, z'
'x+1/2, -y+1/2, z+1/2'

loop_
_atom_site_label
_atom_site_type_symbol
_atom_site_fract_x
_atom_site_fract_y
_atom_site_fract_z
_atom_site_U_iso_or_equiv
_atom_site_adp_type
_atom_site_occupancy
_atom_site_symmetry_multiplicity
_atom_site_calc_flag
_atom_site_refinement_flags
C1 C 0.11049(9) 0.85380(14) 0.15156(17) 0.0143(3) Uani 1 1 d .
B2 B 0.17068(11) 0.74478(18) 0.1104(2) 0.0171(3) Uani 1 1 d .
H2 H 0.1642 0.7330 -0.0034 0.021 Uiso 1 1 calc R
B3 B 0.08730(10) 0.68734(17) 0.1447(2) 0.0173(4) Uani 1 1 d .
H3 H 0.0261 0.6381 0.0530 0.021 Uiso 1 1 calc R
B4 B 0.08554(11) 0.79637(17) 0.2815(2) 0.0173(4) Uani 1 1 d .
H4 H 0.0229 0.8186 0.2793 0.021 Uiso 1 1 calc R
B5 B 0.16720(11) 0.92040(17) 0.3312(2) 0.0185(4) Uani 1 1 d .
H5 H 0.1586 1.0235 0.3619 0.022 Uiso 1 1 calc R
B6 B 0.21947(10) 0.88917(17) 0.2249(2) 0.0174(4) Uani 1 1 d .
H6 H 0.2448 0.9720 0.1853 0.021 Uiso 1 1 calc R
B7 B 0.19139(11) 0.60796(18) 0.2329(2) 0.0175(4) Uani 1 1 d .
H7 H 0.1998 0.5049 0.2019 0.021 Uiso 1 1 calc R
B8 B 0.13790(11) 0.64001(17) 0.3379(2) 0.0161(3) Uani 1 1 d .
H8 H 0.1109 0.5578 0.3752 0.019 Uiso 1 1 calc R
B9 B 0.18740(11) 0.78365(17) 0.4535(2) 0.0188(4) Uani 1 1 d .
H9 H 0.1932 0.7951 0.5669 0.023 Uiso 1 1 calc R
B10 B 0.27119(11) 0.84239(17) 0.4186(2) 0.0185(4) Uani 1 1 d .
H10 H 0.3321 0.8930 0.5092 0.022 Uiso 1 1 calc R
B11 B 0.27377(11) 0.73405(18) 0.2825(2) 0.0184(4) Uani 1 1 d .
H11 H 0.3364 0.7138 0.2839 0.022 Uiso 1 1 calc R
B12 B 0.25229(11) 0.67005(16) 0.4209(2) 0.0155(3) Uani 1 1 d .
C2 C 0.04263(9) 0.94272(15) 0.02839(18) 0.0173(3) Uani 1 1 d .
C3 C 0.32221(10) 0.58589(16) 0.55758(19) 0.0189(3) Uani 1 1 d .
C4 C 0.42577(15) 0.1359(2) 0.3692(3) 0.0402(5) Uani 1 1 d .
H4A H 0.4007 0.0485 0.3656 0.060 Uiso 1 1 calc R
H4B H 0.4861 0.1254 0.3903 0.060 Uiso 1 1 calc R
H4C H 0.3898 0.1805 0.2711 0.060 Uiso 1 1 calc R
C5 C 0.48477(19) 0.1552(2) 0.6419(3) 0.0604(8) Uani 1 1 d .
H5A H 0.4859 0.2107 0.7212 0.091 Uiso 1 1 calc R
H5B H 0.5446 0.1470 0.6602 0.091 Uiso 1 1 calc R
H5C H 0.4621 0.0671 0.6439 0.091 Uiso 1 1 calc R
C6 C 0.33641(14) 0.2383(2) 0.4589(3) 0.0452(6) Uani 1 1 d .
H6A H 0.3087 0.1526 0.4523 0.068 Uiso 1 1 calc R
H6B H 0.3021 0.2855 0.3620 0.068 Uiso 1 1 calc R
H6C H 0.3383 0.2911 0.5406 0.068 Uiso 1 1 calc R
N1 N 0.37429(9) 0.52890(15) 0.66138(18) 0.0294(4) Uani 1 1 d .
N2 N 0.42696(9) 0.21670(14) 0.49145(17) 0.0279(4) Uani 1 1 d .
H2N H 0.4468 0.2900 0.4853 0.033 Uiso 1 1 d R
O1 O 0.00686(7) 0.88988(12) -0.10729(13) 0.0257(3) Uani 1 1 d .
H1O H -0.0333 0.9380 -0.1716 0.031 Uiso 1 1 d R
O2 O 0.02436(8) 1.05028(12) 0.05465(14) 0.0304(3) Uani 1 1 d .

loop_
_atom_site_aniso_label
_atom_site_aniso_U_11
_atom_site_aniso_U_22
_atom_site_aniso_U_33
_atom_site_aniso_U_23
_atom_site_aniso_U_13
_atom_site_aniso_U_12
C1 0.0114(6) 0.0128(7) 0.0147(8) 0.0009(6) 0.0039(6) 0.0014(5)
B2 0.0175(8) 0.0187(8) 0.0117(8) 0.0029(7) 0.0051(7) 0.0052(6)
B3 0.0149(8) 0.0126(8) 0.0160(9) 0.0019(7) 0.0021(7) 0.0000(6)
B4 0.0142(8) 0.0178(8) 0.0190(9) 0.0055(7) 0.0078(7) 0.0045(6)
B5 0.0211(8) 0.0142(8) 0.0146(9) -0.0001(7) 0.0050(7) 0.0024(7)
B6 0.0121(7) 0.0177(8) 0.0168(9) 0.0051(7) 0.0035(7) 0.0004(6)
B7 0.0177(8) 0.0146(8) 0.0137(9) 0.0010(7) 0.0035(7) 0.0035(6)
B8 0.0137(7) 0.0135(8) 0.0162(9) 0.0042(7) 0.0043(6) 0.0014(6)
B9 0.0208(9) 0.0189(8) 0.0143(9) 0.0026(7) 0.0074(7) 0.0040(7)
B10 0.0154(8) 0.0160(8) 0.0150(9) 0.0032(7) 0.0014(7) -0.0004(6)
B11 0.0151(8) 0.0209(9) 0.0177(9) 0.0055(7) 0.0074(7) 0.0040(6)
B12 0.0133(7) 0.0143(8) 0.0135(9) 0.0048(7) 0.0031(7) 0.0026(6)
C2 0.0124(7) 0.0159(7) 0.0195(9) 0.0064(6) 0.0054(6) 0.0029(6)
C3 0.0155(7) 0.0161(7) 0.0189(9) 0.0026(6) 0.0045(6) -0.0024(6)
C4 0.0457(11) 0.0428(12) 0.0442(13) -0.0022(10) 0.0317(10) -0.0059(9)
C5 0.0773(18) 0.0317(11) 0.0286(13) -0.0030(10) -0.0036(11) 0.0061(12)
C6 0.0436(12) 0.0322(10) 0.0651(17) -0.0112(11) 0.0318(12) -0.0018(9)
N1 0.0166(7) 0.0267(8) 0.0290(9) 0.0124(7) 0.0004(6) -0.0008(6)
N2 0.0276(7) 0.0155(7) 0.0292(9) -0.0005(6) 0.0066(7) -0.0087(5)
O1 0.0229(6) 0.0198(6) 0.0157(6) 0.0052(5) -0.0033(5) 0.0067(4)
O2 0.0348(7) 0.0240(6) 0.0240(7) 0.0077(5) 0.0092(5) 0.0168(5)

loop_
_atom_type_symbol
_atom_type_description
_atom_type_scat_dispersion_real
_atom_type_scat_dispersion_imag
_atom_type_scat_source
C C 0.0033 0.0016 'International Tables Vol C Tables 4.2.6.8 and 6.1.1.4'
H H 0.0000 0.0000 'International Tables Vol C Tables 4.2.6.8 and 6.1.1.4'
N N 0.0061 0.0033 'International Tables Vol C Tables 4.2.6.8 and 6.1.1.4'
O O 0.0106 0.0060 'International Tables Vol C Tables 4.2.6.8 and 6.1.1.4'
B B 0.0013 0.0007 'International Tables Vol C Tables 4.2.6.8 and 6.1.1.4'

loop_
_geom_angle_atom_site_label_1
_geom_angle_atom_site_label_2
_geom_angle_atom_site_label_3
_geom_angle
C2 C1 B6 118.33(12)
C2 C1 B4 116.13(12)
B6 C1 B4 114.56(12)
C2 C1 B5 115.96(12)
B6 C1 B5 62.85(10)
B4 C1 B5 62.49(10)
C2 C1 B3 118.41(12)
B6 C1 B3 114.40(11)
B4 C1 B3 63.16(10)
B5 C1 B3 114.88(12)
C2 C1 B2 119.90(13)
B6 C1 B2 62.74(10)
B4 C1 B2 114.53(11)
B5 C1 B2 114.76(12)
B3 C1 B2 62.18(10)
C1 B2 B11 104.10(13)
C1 B2 B7 104.51(13)
B11 B2 B7 61.06(10)
C1 B2 B3 58.72(10)
B11 B2 B3 108.42(13)
B7 B2 B3 59.74(10)
C1 B2 B6 58.06(9)
B11 B2 B6 59.69(10)
B7 B2 B6 108.41(13)
B3 B2 B6 107.67(13)
C1 B2 H2 125.3
B11 B2 H2 122.1
B7 B2 H2 121.9
B3 B2 H2 121.5
B6 B2 H2 121.8
C1 B3 B8 104.22(12)
C1 B3 B7 104.90(11)
B8 B3 B7 60.91(10)
C1 B3 B2 59.10(9)
B8 B3 B2 108.50(11)
B7 B3 B2 59.87(10)
C1 B3 B4 58.04(9)
B8 B3 B4 59.50(10)
B7 B3 B4 108.14(12)
B2 B3 B4 107.79(12)
C1 B3 H3 125.0
B8 B3 H3 122.2
B7 B3 H3 121.9
B2 B3 H3 121.3
B4 B3 H3 121.9
C1 B4 B9 105.27(12)
C1 B4 B8 104.76(12)
B9 B4 B8 60.95(9)
C1 B4 B5 58.99(10)
B9 B4 B5 60.18(10)
B8 B4 B5 108.85(11)
C1 B4 B3 58.79(9)
B9 B4 B3 108.46(11)
B8 B4 B3 59.45(10)
B5 B4 B3 108.41(12)
C1 B4 H4 124.7
B9 B4 H4 121.8
B8 B4 H4 122.1
B5 B4 H4 121.0
B3 B4 H4 121.5
C1 B5 B10 104.44(12)
C1 B5 B9 104.34(12)
B10 B5 B9 61.09(10)
C1 B5 B4 58.52(9)
B10 B5 B4 108.23(12)
B9 B5 B4 59.44(10)
C1 B5 B6 58.34(9)
B10 B5 B6 59.82(10)
B9 B5 B6 108.43(12)
B4 B5 B6 107.58(12)
C1 B5 H5 125.2
B10 B5 H5 122.0
B9 B5 H5 122.1
B4 B5 H5 121.8
B6 B5 H5 121.6
C1 B6 B10 104.53(12)
C1 B6 B11 104.92(12)
B10 B6 B11 60.83(10)
C1 B6 B5 58.81(9)
B10 B6 B5 59.47(10)
B11 B6 B5 108.39(12)
C1 B6 B2 59.20(9)
B10 B6 B2 108.33(12)
B11 B6 B2 59.62(10)
B5 B6 B2 108.54(12)
C1 B6 H6 124.7
B10 B6 H6 122.3
B11 B6 H6 122.1
B5 B6 H6 121.4
B2 B6 H6 121.2
B12 B7 B3 106.52(12)
B12 B7 B2 106.47(12)
B3 B7 B2 60.39(10)
B12 B7 B8 59.63(10)
B3 B7 B8 59.47(10)
B2 B7 B8 107.77(12)
B12 B7 B11 59.48(10)
B3 B7 B11 107.61(12)
B2 B7 B11 59.39(10)
B8 B7 B11 107.74(13)
B12 B7 H7 122.9
B3 B7 H7 122.1
B2 B7 H7 122.1
B8 B7 H7 121.8
B11 B7 H7 122.0
B3 B8 B4 61.04(10)
B3 B8 B12 106.51(12)
B4 B8 B12 106.30(11)
B3 B8 B9 108.39(12)
B4 B8 B9 59.27(9)
B12 B8 B9 59.72(9)
B3 B8 B7 59.61(9)
B4 B8 B7 108.33(12)
B12 B8 B7 59.48(10)
B9 B8 B7 108.33(12)
B3 B8 H8 121.7
B4 B8 H8 121.9
B12 B8 H8 123.1
B9 B8 H8 121.6
B7 B8 H8 121.5
B4 B9 B5 60.38(10)
B4 B9 B12 106.64(13)
B5 B9 B12 106.45(13)
B4 B9 B8 59.79(10)
B5 B9 B8 108.09(13)
B12 B9 B8 59.63(9)
B4 B9 B10 107.47(13)
B5 B9 B10 59.19(10)
B12 B9 B10 59.56(10)
B8 B9 B10 107.89(13)
B4 B9 H9 122.1
B5 B9 H9 122.1
B12 B9 H9 122.9
B8 B9 H9 121.5
B10 B9 H9 122.1
B5 B10 B6 60.72(10)
B5 B10 B12 106.85(11)
B6 B10 B12 106.54(12)
B5 B10 B11 108.43(12)
B6 B10 B11 59.63(10)
B12 B10 B11 59.54(10)
B5 B10 B9 59.72(10)
B6 B10 B9 108.06(11)
B12 B10 B9 59.55(9)
B11 B10 B9 108.05(12)
B5 B10 H10 121.6
B6 B10 H10 121.9
B12 B10 H10 122.9
B11 B10 H10 121.6
B9 B10 H10 121.7
B2 B11 B12 106.52(12)
B2 B11 B6 60.70(10)
B12 B11 B6 106.59(12)
B2 B11 B10 108.17(12)
B12 B11 B10 59.70(10)
B6 B11 B10 59.54(10)
B2 B11 B7 59.55(10)
B12 B11 B7 59.39(10)
B6 B11 B7 108.02(12)
B10 B11 B7 107.99(12)
B2 B11 H11 121.9
B12 B11 H11 123.0
B6 B11 H11 121.9
B10 B11 H11 121.6
B7 B11 H11 121.8
C3 B12 B7 122.84(13)
C3 B12 B11 121.39(13)
B7 B12 B11 61.13(11)
C3 B12 B8 121.27(13)
B7 B12 B8 60.89(10)
B11 B12 B8 110.05(12)
C3 B12 B9 118.25(14)
B7 B12 B9 110.21(12)
B11 B12 B9 110.12(12)
B8 B12 B9 60.65(9)
C3 B12 B10 118.60(12)
B7 B12 B10 110.24(12)
B11 B12 B10 60.77(10)
B8 B12 B10 109.76(11)
B9 B12 B10 60.89(10)
O2 C2 O1 124.59(14)
O2 C2 C1 122.63(15)
O1 C2 C1 112.78(13)
N1 C3 B12 177.14(18)
N2 C4 H4A 109.5
N2 C4 H4B 109.5
H4A C4 H4B 109.5
N2 C4 H4C 109.5
H4A C4 H4C 109.5
H4B C4 H4C 109.5
N2 C5 H5A 109.5
N2 C5 H5B 109.5
H5A C5 H5B 109.5
N2 C5 H5C 109.5
H5A C5 H5C 109.5
H5B C5 H5C 109.5
N2 C6 H6A 109.5
N2 C6 H6B 109.5
H6A C6 H6B 109.5
N2 C6 H6C 109.5
H6A C6 H6C 109.5
H6B C6 H6C 109.5
C6 N2 C5 112.60(19)
C6 N2 C4 110.46(15)
C5 N2 C4 110.56(16)
C6 N2 H2N 107.6
C5 N2 H2N 111.1
C4 N2 H2N 104.2
C2 O1 H1O 110.6

loop_
_geom_bond_atom_site_label_1
_geom_bond_atom_site_label_2
_geom_bond_distance
C1 C2 1.510(2)
C1 B6 1.709(2)
C1 B4 1.709(2)
C1 B5 1.717(2)
C1 B3 1.723(2)
C1 B2 1.730(2)
B2 B11 1.771(2)
B2 B7 1.774(3)
B2 B3 1.783(2)
B2 B6 1.790(3)
B2 H2 1.1200
B3 B8 1.769(2)
B3 B7 1.771(2)
B3 B4 1.797(3)
B3 H3 1.1200
B4 B9 1.760(2)
B4 B8 1.770(2)
B4 B5 1.777(3)
B4 H4 1.1200
B5 B10 1.764(2)
B5 B9 1.774(3)
B5 B6 1.786(3)
B5 H5 1.1200
B6 B10 1.770(3)
B6 B11 1.772(2)
B6 H6 1.1200
B7 B12 1.769(3)
B7 B8 1.795(3)
B7 B11 1.800(3)
B7 H7 1.1200
B8 B12 1.772(2)
B8 B9 1.790(2)
B8 H8 1.1200
B9 B12 1.774(2)
B9 B10 1.798(2)
B9 H9 1.1200
B10 B12 1.774(2)
B10 B11 1.793(3)
B10 H10 1.1200
B11 B12 1.771(2)
B11 H11 1.1200
B12 C3 1.559(2)
C2 O2 1.2028(19)
C2 O1 1.309(2)
C3 N1 1.141(2)
C4 N2 1.488(3)
C4 H4A 0.9800
C4 H4B 0.9800
C4 H4C 0.9800
C5 N2 1.478(3)
C5 H5A 0.9800
C5 H5B 0.9800
C5 H5C 0.9800
C6 N2 1.476(2)
C6 H6A 0.9800
C6 H6B 0.9800
C6 H6C 0.9800
N2 H2N 0.8351
O1 H1O 0.8326

loop_
_geom_hbond_atom_site_label_D
_geom_hbond_atom_site_label_H
_geom_hbond_atom_site_label_A
_geom_hbond_distance_DH
_geom_hbond_distance_HA
_geom_hbond_distance_DA
_geom_hbond_angle_DHA
_geom_hbond_site_symmetry_A
N2 H2N O2 0.84 2.00 2.7885(17) 158.1 4_565
O1 H1O N1 0.83 1.89 2.7137(18) 171.5 3_454

loop_
_geom_torsion_atom_site_label_1
_geom_torsion_atom_site_label_2
_geom_torsion_atom_site_label_3
_geom_torsion_atom_site_label_4
_geom_torsion
C2 C1 B2 B11 148.29(13)
B6 C1 B2 B11 39.66(12)
B4 C1 B2 B11 -66.52(15)
B5 C1 B2 B11 3.07(17)
B3 C1 B2 B11 -103.21(13)
C2 C1 B2 B7 -148.48(13)
B6 C1 B2 B7 102.89(13)
B4 C1 B2 B7 -3.29(16)
B5 C1 B2 B7 66.30(15)
B3 C1 B2 B7 -39.98(11)
C2 C1 B2 B3 -108.49(14)
B6 C1 B2 B3 142.87(12)
B4 C1 B2 B3 36.69(12)
B5 C1 B2 B3 106.29(13)
C2 C1 B2 B6 108.63(14)
B4 C1 B2 B6 -106.19(13)
B5 C1 B2 B6 -36.59(12)
B3 C1 B2 B6 -142.87(12)
C2 C1 B3 B8 -145.90(13)
B6 C1 B3 B8 67.19(15)
B4 C1 B3 B8 -39.19(11)
B5 C1 B3 B8 -2.82(15)
B2 C1 B3 B8 103.29(12)
C2 C1 B3 B7 150.94(14)
B6 C1 B3 B7 4.03(17)
B4 C1 B3 B7 -102.35(13)
B5 C1 B3 B7 -65.97(15)
B2 C1 B3 B7 40.13(11)
C2 C1 B3 B2 110.82(15)
B6 C1 B3 B2 -36.10(13)
B4 C1 B3 B2 -142.47(12)
B5 C1 B3 B2 -106.10(13)
C2 C1 B3 B4 -106.71(15)
B6 C1 B3 B4 106.37(13)
B5 C1 B3 B4 36.37(12)
B2 C1 B3 B4 142.47(12)
B11 B2 B3 C1 95.63(13)
B7 B2 B3 C1 133.94(12)
B6 B2 B3 C1 32.52(11)
C1 B2 B3 B8 -95.83(13)
B11 B2 B3 B8 -0.20(17)
B7 B2 B3 B8 38.10(12)
B6 B2 B3 B8 -63.31(15)
C1 B2 B3 B7 -133.94(12)
B11 B2 B3 B7 -38.31(12)
B6 B2 B3 B7 -101.42(13)
C1 B2 B3 B4 -32.87(11)
B11 B2 B3 B4 62.76(15)
B7 B2 B3 B4 101.06(13)
B6 B2 B3 B4 -0.36(16)
C2 C1 B4 B9 -147.16(13)
B6 C1 B4 B9 -3.52(16)
B5 C1 B4 B9 -40.04(11)
B3 C1 B4 B9 102.62(12)
B2 C1 B4 B9 66.30(15)
C2 C1 B4 B8 149.50(13)
B6 C1 B4 B8 -66.86(15)
B5 C1 B4 B8 -103.38(12)
B3 C1 B4 B8 39.27(10)
B2 C1 B4 B8 2.96(16)
C2 C1 B4 B5 -107.11(14)
B6 C1 B4 B5 36.52(12)
B3 C1 B4 B5 142.66(12)
B2 C1 B4 B5 106.34(13)
C2 C1 B4 B3 110.23(13)
B6 C1 B4 B3 -106.14(13)
B5 C1 B4 B3 -142.66(12)
B2 C1 B4 B3 -36.32(12)
B8 B3 B4 C1 134.70(11)
B7 B3 B4 C1 96.57(13)
B2 B3 B4 C1 33.29(11)
C1 B3 B4 B9 -97.03(12)
B8 B3 B4 B9 37.67(11)
B7 B3 B4 B9 -0.45(16)
B2 B3 B4 B9 -63.73(15)
C1 B3 B4 B8 -134.70(11)
B7 B3 B4 B8 -38.13(11)
B2 B3 B4 B8 -101.41(12)
C1 B3 B4 B5 -33.22(11)
B8 B3 B4 B5 101.48(13)
B7 B3 B4 B5 63.35(15)
B2 B3 B4 B5 0.07(15)
C2 C1 B5 B10 -149.84(13)
B6 C1 B5 B10 -39.76(11)
B4 C1 B5 B10 102.77(13)
B3 C1 B5 B10 66.15(15)
B2 C1 B5 B10 -3.21(16)
C2 C1 B5 B9 146.87(12)
B6 C1 B5 B9 -103.05(12)
B4 C1 B5 B9 39.48(11)
B3 C1 B5 B9 2.86(16)
B2 C1 B5 B9 -66.50(15)
C2 C1 B5 B4 107.38(14)
B6 C1 B5 B4 -142.53(12)
B3 C1 B5 B4 -36.63(12)
B2 C1 B5 B4 -105.98(13)
C2 C1 B5 B6 -110.08(14)
B4 C1 B5 B6 142.53(12)
B3 C1 B5 B6 105.90(13)
B2 C1 B5 B6 36.55(12)
B9 B4 B5 C1 134.33(12)
B8 B4 B5 C1 96.25(13)
B3 B4 B5 C1 33.15(11)
C1 B4 B5 B10 -96.10(13)
B9 B4 B5 B10 38.23(12)
B8 B4 B5 B10 0.15(17)
B3 B4 B5 B10 -62.95(16)
C1 B4 B5 B9 -134.33(12)
B8 B4 B5 B9 -38.08(12)
B3 B4 B5 B9 -101.18(13)
C1 B4 B5 B6 -32.90(10)
B9 B4 B5 B6 101.42(13)
B8 B4 B5 B6 63.35(15)
B3 B4 B5 B6 0.25(15)
C2 C1 B6 B10 146.01(13)
B4 C1 B6 B10 3.22(16)
B5 C1 B6 B10 39.60(11)
B3 C1 B6 B10 -67.04(15)
B2 C1 B6 B10 -102.93(12)
C2 C1 B6 B11 -150.86(13)
B4 C1 B6 B11 66.34(15)
B5 C1 B6 B11 102.73(13)
B3 C1 B6 B11 -3.92(17)
B2 C1 B6 B11 -39.81(12)
C2 C1 B6 B5 106.41(15)
B4 C1 B6 B5 -36.38(12)
B3 C1 B6 B5 -106.65(13)
B2 C1 B6 B5 -142.53(12)
C2 C1 B6 B2 -111.06(15)
B4 C1 B6 B2 106.15(13)
B5 C1 B6 B2 142.53(12)
B3 C1 B6 B2 35.89(13)
B10 B5 B6 C1 134.24(12)
B9 B5 B6 C1 95.81(13)
B4 B5 B6 C1 32.97(11)
C1 B5 B6 B10 -134.24(12)
B9 B5 B6 B10 -38.43(11)
B4 B5 B6 B10 -101.26(13)
C1 B5 B6 B11 -96.66(13)
B10 B5 B6 B11 37.58(12)
B9 B5 B6 B11 -0.85(16)
B4 B5 B6 B11 -63.68(15)
C1 B5 B6 B2 -33.44(11)
B10 B5 B6 B2 100.80(13)
B9 B5 B6 B2 62.37(15)
B4 B5 B6 B2 -0.47(16)
B11 B2 B6 C1 -134.19(13)
B7 B2 B6 C1 -95.95(13)
B3 B2 B6 C1 -32.78(11)
C1 B2 B6 B10 96.33(12)
B11 B2 B6 B10 -37.86(12)
B7 B2 B6 B10 0.38(16)
B3 B2 B6 B10 63.55(14)
C1 B2 B6 B11 134.19(13)
B7 B2 B6 B11 38.23(12)
B3 B2 B6 B11 101.41(13)
C1 B2 B6 B5 33.29(11)
B11 B2 B6 B5 -100.90(13)
B7 B2 B6 B5 -62.66(15)
B3 B2 B6 B5 0.51(16)
C1 B3 B7 B12 60.13(15)
B8 B3 B7 B12 -38.08(12)
B2 B3 B7 B12 99.87(13)
B4 B3 B7 B12 -0.58(16)
C1 B3 B7 B2 -39.75(11)
B8 B3 B7 B2 -137.96(13)
B4 B3 B7 B2 -100.46(13)
C1 B3 B7 B8 98.21(13)
B2 B3 B7 B8 137.96(13)
B4 B3 B7 B8 37.50(11)
C1 B3 B7 B11 -2.38(16)
B8 B3 B7 B11 -100.60(14)
B2 B3 B7 B11 37.36(13)
B4 B3 B7 B11 -63.10(15)
C1 B2 B7 B12 -60.49(14)
B11 B2 B7 B12 37.80(11)
B3 B2 B7 B12 -99.97(13)
B6 B2 B7 B12 0.18(16)
C1 B2 B7 B3 39.47(11)
B11 B2 B7 B3 137.77(14)
B6 B2 B7 B3 100.15(14)
C1 B2 B7 B8 2.19(15)
B11 B2 B7 B8 100.49(13)
B3 B2 B7 B8 -37.28(12)
B6 B2 B7 B8 62.87(15)
C1 B2 B7 B11 -98.30(13)
B3 B2 B7 B11 -137.77(14)
B6 B2 B7 B11 -37.63(12)
C1 B3 B8 B4 38.47(10)
B7 B3 B8 B4 137.83(12)
B2 B3 B8 B4 100.18(13)
C1 B3 B8 B12 -61.34(13)
B7 B3 B8 B12 38.01(11)
B2 B3 B8 B12 0.37(16)
B4 B3 B8 B12 -99.81(12)
C1 B3 B8 B9 1.55(15)
B7 B3 B8 B9 100.91(13)
B2 B3 B8 B9 63.26(15)
B4 B3 B8 B9 -36.92(11)
C1 B3 B8 B7 -99.35(12)
B2 B3 B8 B7 -37.64(12)
B4 B3 B8 B7 -137.83(12)
C1 B4 B8 B3 -38.96(10)
B9 B4 B8 B3 -138.46(13)
B5 B4 B8 B3 -100.72(13)
C1 B4 B8 B12 61.22(15)
B9 B4 B8 B12 -38.28(12)
B5 B4 B8 B12 -0.54(17)
B3 B4 B8 B12 100.18(13)
C1 B4 B8 B9 99.51(13)
B5 B4 B8 B9 37.74(13)
B3 B4 B8 B9 138.46(13)
C1 B4 B8 B7 -1.36(15)
B9 B4 B8 B7 -100.86(13)
B5 B4 B8 B7 -63.12(16)
B3 B4 B8 B7 37.60(11)
B12 B7 B8 B3 136.73(13)
B2 B7 B8 B3 37.69(11)
B11 B7 B8 B3 100.37(13)
B12 B7 B8 B4 98.50(13)
B3 B7 B8 B4 -38.23(12)
B2 B7 B8 B4 -0.54(16)
B11 B7 B8 B4 62.14(15)
B3 B7 B8 B12 -136.73(13)
B2 B7 B8 B12 -99.05(13)
B11 B7 B8 B12 -36.36(11)
B12 B7 B8 B9 35.72(11)
B3 B7 B8 B9 -101.01(13)
B2 B7 B8 B9 -63.33(15)
B11 B7 B8 B9 -0.64(15)
C1 B4 B9 B5 39.46(11)
B8 B4 B9 B5 138.11(13)
B3 B4 B9 B5 101.10(13)
C1 B4 B9 B12 -60.33(14)
B8 B4 B9 B12 38.32(11)
B5 B4 B9 B12 -99.79(13)
B3 B4 B9 B12 1.30(16)
C1 B4 B9 B8 -98.65(13)
B5 B4 B9 B8 -138.11(13)
B3 B4 B9 B8 -37.02(12)
C1 B4 B9 B10 2.27(15)
B8 B4 B9 B10 100.92(13)
B5 B4 B9 B10 -37.19(12)
B3 B4 B9 B10 63.90(15)
C1 B5 B9 B4 -39.03(11)
B10 B5 B9 B4 -137.83(13)
B6 B5 B9 B4 -99.97(13)
C1 B5 B9 B12 61.08(14)
B10 B5 B9 B12 -37.72(11)
B4 B5 B9 B12 100.11(13)
B6 B5 B9 B12 0.14(15)
C1 B5 B9 B8 -1.66(15)
B10 B5 B9 B8 -100.46(13)
B4 B5 B9 B8 37.37(12)
B6 B5 B9 B8 -62.59(15)
C1 B5 B9 B10 98.80(13)
B4 B5 B9 B10 137.83(13)
B6 B5 B9 B10 37.86(11)
B3 B8 B9 B4 37.70(11)
B12 B8 B9 B4 136.48(13)
B7 B8 B9 B4 100.86(13)
B3 B8 B9 B5 0.06(16)
B4 B8 B9 B5 -37.63(12)
B12 B8 B9 B5 98.85(13)
B7 B8 B9 B5 63.23(14)
B3 B8 B9 B12 -98.79(13)
B4 B8 B9 B12 -136.48(13)
B7 B8 B9 B12 -35.62(11)
B3 B8 B9 B10 -62.50(14)
B4 B8 B9 B10 -100.20(13)
B12 B8 B9 B10 36.28(11)
B7 B8 B9 B10 0.66(16)
C1 B5 B10 B6 39.03(11)
B9 B5 B10 B6 137.66(13)
B4 B5 B10 B6 100.16(13)
C1 B5 B10 B12 -60.82(15)
B9 B5 B10 B12 37.80(12)
B4 B5 B10 B12 0.31(17)
B6 B5 B10 B12 -99.85(13)
C1 B5 B10 B11 1.96(15)
B9 B5 B10 B11 100.58(13)
B4 B5 B10 B11 63.09(16)
B6 B5 B10 B11 -37.07(11)
C1 B5 B10 B9 -98.62(13)
B4 B5 B10 B9 -37.50(12)
B6 B5 B10 B9 -137.66(13)
C1 B6 B10 B5 -39.28(11)
B11 B6 B10 B5 -138.48(12)
B2 B6 B10 B5 -101.16(13)
C1 B6 B10 B12 61.10(14)
B11 B6 B10 B12 -38.10(11)
B5 B6 B10 B12 100.38(12)
B2 B6 B10 B12 -0.77(15)
C1 B6 B10 B11 99.20(12)
B5 B6 B10 B11 138.48(12)
B2 B6 B10 B11 37.33(11)
C1 B6 B10 B9 -1.56(15)
B11 B6 B10 B9 -100.76(13)
B5 B6 B10 B9 37.72(11)
B2 B6 B10 B9 -63.43(15)
B4 B9 B10 B5 37.72(12)
B12 B9 B10 B5 137.12(13)
B8 B9 B10 B5 100.80(13)
B4 B9 B10 B6 -0.44(16)
B5 B9 B10 B6 -38.17(12)
B12 B9 B10 B6 98.95(13)
B8 B9 B10 B6 62.64(15)
B4 B9 B10 B12 -99.39(13)
B5 B9 B10 B12 -137.12(13)
B8 B9 B10 B12 -36.31(11)
B4 B9 B10 B11 -63.51(15)
B5 B9 B10 B11 -101.23(13)
B12 B9 B10 B11 35.88(11)
B8 B9 B10 B11 -0.43(16)
C1 B2 B11 B12 61.22(14)
B7 B2 B11 B12 -37.77(11)
B3 B2 B11 B12 -0.05(16)
B6 B2 B11 B12 100.08(13)
C1 B2 B11 B6 -38.86(11)
B7 B2 B11 B6 -137.86(13)
B3 B2 B11 B6 -100.13(14)
C1 B2 B11 B10 -1.61(16)
B7 B2 B11 B10 -100.61(13)
B3 B2 B11 B10 -62.88(15)
B6 B2 B11 B10 37.25(12)
C1 B2 B11 B7 99.00(13)
B3 B2 B11 B7 37.72(12)
B6 B2 B11 B7 137.86(13)
C1 B6 B11 B2 39.60(12)
B10 B6 B11 B2 138.15(13)
B5 B6 B11 B2 101.16(13)
C1 B6 B11 B12 -60.36(15)
B10 B6 B11 B12 38.19(11)
B5 B6 B11 B12 1.20(16)
B2 B6 B11 B12 -99.96(13)
C1 B6 B11 B10 -98.55(12)
B5 B6 B11 B10 -36.99(11)
B2 B6 B11 B10 -138.15(13)
C1 B6 B11 B7 2.13(17)
B10 B6 B11 B7 100.68(14)
B5 B6 B11 B7 63.70(16)
B2 B6 B11 B7 -37.47(12)
B5 B10 B11 B2 -0.21(16)
B6 B10 B11 B2 -37.76(11)
B12 B10 B11 B2 98.90(13)
B9 B10 B11 B2 63.02(15)
B5 B10 B11 B12 -99.12(13)
B6 B10 B11 B12 -136.66(12)
B9 B10 B11 B12 -35.89(11)
B5 B10 B11 B6 37.55(11)
B12 B10 B11 B6 136.66(12)
B9 B10 B11 B6 100.78(12)
B5 B10 B11 B7 -63.20(15)
B6 B10 B11 B7 -100.74(13)
B12 B10 B11 B7 35.92(11)
B9 B10 B11 B7 0.03(16)
B12 B7 B11 B2 -136.97(12)
B3 B7 B11 B2 -37.81(12)
B8 B7 B11 B2 -100.55(13)
B3 B7 B11 B12 99.17(13)
B2 B7 B11 B12 136.97(12)
B8 B7 B11 B12 36.43(11)
B12 B7 B11 B6 -99.00(14)
B3 B7 B11 B6 0.17(17)
B2 B7 B11 B6 37.97(12)
B8 B7 B11 B6 -62.57(15)
B12 B7 B11 B10 -36.05(11)
B3 B7 B11 B10 63.11(15)
B2 B7 B11 B10 100.92(13)
B8 B7 B11 B10 0.37(15)
B3 B7 B12 C3 148.36(14)
B2 B7 B12 C3 -148.37(14)
B8 B7 B12 C3 110.35(16)
B11 B7 B12 C3 -110.61(16)
B3 B7 B12 B11 -101.03(13)
B2 B7 B12 B11 -37.76(11)
B8 B7 B12 B11 -139.04(12)
B3 B7 B12 B8 38.01(11)
B2 B7 B12 B8 101.28(12)
B11 B7 B12 B8 139.04(12)
B3 B7 B12 B9 1.42(17)
B2 B7 B12 B9 64.69(15)
B8 B7 B12 B9 -36.59(12)
B11 B7 B12 B9 102.45(13)
B3 B7 B12 B10 -63.94(15)
B2 B7 B12 B10 -0.68(16)
B8 B7 B12 B10 -101.96(13)
B11 B7 B12 B10 37.09(12)
B2 B11 B12 C3 150.74(14)
B6 B11 B12 C3 -145.64(14)
B10 B11 B12 C3 -107.52(15)
B7 B11 B12 C3 112.89(16)
B2 B11 B12 B7 37.85(11)
B6 B11 B12 B7 101.47(13)
B10 B11 B12 B7 139.58(12)
B2 B11 B12 B8 0.28(16)
B6 B11 B12 B8 63.90(15)
B10 B11 B12 B8 102.02(13)
B7 B11 B12 B8 -37.56(12)
B2 B11 B12 B9 -64.75(15)
B6 B11 B12 B9 -1.13(16)
B10 B11 B12 B9 36.98(11)
B7 B11 B12 B9 -102.60(13)
B2 B11 B12 B10 -101.74(13)
B6 B11 B12 B10 -38.12(11)
B7 B11 B12 B10 -139.58(12)
B3 B8 B12 C3 -150.90(15)
B4 B8 B12 C3 145.16(15)
B9 B8 B12 C3 107.09(17)
B7 B8 B12 C3 -112.83(16)
B3 B8 B12 B7 -38.07(11)
B4 B8 B12 B7 -102.01(13)
B9 B8 B12 B7 -140.08(13)
B3 B8 B12 B11 -0.41(16)
B4 B8 B12 B11 -64.34(15)
B9 B8 B12 B11 -102.41(13)
B7 B8 B12 B11 37.67(12)
B3 B8 B12 B9 102.01(13)
B4 B8 B12 B9 38.07(12)
B7 B8 B12 B9 140.08(13)
B3 B8 B12 B10 64.68(15)
B4 B8 B12 B10 0.74(17)
B9 B8 B12 B10 -37.33(13)
B7 B8 B12 B10 102.75(14)
B4 B9 B12 C3 -150.35(13)
B5 B9 B12 C3 146.38(13)
B8 B9 B12 C3 -111.95(15)
B10 B9 B12 C3 108.83(15)
B4 B9 B12 B7 -1.70(16)
B5 B9 B12 B7 -64.98(15)
B8 B9 B12 B7 36.69(12)
B10 B9 B12 B7 -102.53(13)
B4 B9 B12 B11 63.90(15)
B5 B9 B12 B11 0.62(16)
B8 B9 B12 B11 102.29(14)
B10 B9 B12 B11 -36.93(12)
B4 B9 B12 B8 -38.39(11)
B5 B9 B12 B8 -101.67(13)
B10 B9 B12 B8 -139.22(13)
B4 B9 B12 B10 100.83(13)
B5 B9 B12 B10 37.55(11)
B8 B9 B12 B10 139.22(13)
B5 B10 B12 C3 -146.16(15)
B6 B10 B12 C3 150.15(14)
B11 B10 B12 C3 112.01(16)
B9 B10 B12 C3 -108.27(16)
B5 B10 B12 B7 64.60(16)
B6 B10 B12 B7 0.91(16)
B11 B10 B12 B7 -37.24(12)
B9 B10 B12 B7 102.48(13)
B5 B10 B12 B11 101.84(13)
B6 B10 B12 B11 38.15(11)
B9 B10 B12 B11 139.72(12)
B5 B10 B12 B8 -0.66(17)
B6 B10 B12 B8 -64.35(15)
B11 B10 B12 B8 -102.50(14)
B9 B10 B12 B8 37.22(12)
B5 B10 B12 B9 -37.88(12)
B6 B10 B12 B9 -101.58(12)
B11 B10 B12 B9 -139.72(12)
B6 C1 C2 O2 -76.8(2)
B4 C1 C2 O2 65.45(19)
B5 C1 C2 O2 -5.1(2)
B3 C1 C2 O2 137.62(15)
B2 C1 C2 O2 -149.89(15)
B6 C1 C2 O1 103.26(16)
B4 C1 C2 O1 -114.51(14)
B5 C1 C2 O1 174.96(13)
B3 C1 C2 O1 -42.35(18)
B2 C1 C2 O1 30.14(18)
B7 B12 C3 N1 174(100)
B11 B12 C3 N1 100(3)
B8 B12 C3 N1 -113(3)
B9 B12 C3 N1 -42(4)
B10 B12 C3 N1 29(4)
